data_2106821
loop_
_publ_author_name
'Andersson, Y.'
'Rundqvist, S.'
'Tellgren, R.'
'Thomas, J.O.'
'Flanagan, T.B.'

_publ_section_title
;
 Neutron Powder Diffraction Investigation of Pure and Deuterated Palladium
 Phosphide Pd6 P
;
_journal_name_full 'Acta Crystallographica B (24,1968-38,1982)'
_journal_page_first 1965
_journal_page_last 1972
_journal_volume 37
_journal_year 1981
_chemical_formula_sum 'P Pd6'
_chemical_name_systematic 'Pd6 P'
_space_group_IT_number 14
_symmetry_space_group_name_Hall '-P 2ybc'
_symmetry_space_group_name_H-M 'P 1 21/c 1'
_cell_angle_alpha 90
_cell_angle_beta 110.414
_cell_angle_gamma 90
_cell_formula_units_Z 4
_cell_length_a 5.674
_cell_length_b 9.4409
_cell_length_c 8.21
_cell_volume 412.170
_citation_journal_id_ASTM ACBCAR
_cod_data_source_file Andersson_ACBCAR_1981_1568.cif
_cod_data_source_block P1Pd6
_cod_original_cell_volume 412.1703
_cod_original_formula_sum 'P1 Pd6'
_cod_database_code 2106821

loop_
_symmetry_equiv_pos_as_xyz
x,y,z
-x,y+1/2,-z+1/2
-x,-y,-z
x,-y-1/2,z-1/2

loop_
_atom_site_label
_atom_site_type_symbol
_atom_site_fract_x
_atom_site_fract_y
_atom_site_fract_z
_atom_site_occupancy
_atom_site_U_iso_or_equiv
Pd6 Pd 0.6127 0.4156 0.2529 1 0.0
Pd2 Pd 0.5265 0.1381 0.0684 1 0.0
Pd3 Pd 0.7756 0.8696 0.5752 1 0.0
Pd1 Pd 0.9669 0.8635 0.9445 1 0.0
P1 P 0.8845 0.2608 0.7519 1 0.0
Pd5 Pd 0.8702 0.5777 0.7527 1 0.0
Pd4 Pd 0.707 0.1315 0.4326 1 0.0
